data_4065022
loop_
_publ_author_name
'Vaughan, Teresa F.'
'Koedyk, David J.'
'Spencer, John L.'

_publ_section_title
;
 Comparison of the Reactivity of Platinum(II) and Platinum(0) Complexes
 with Iminophosphine and Phosphinocarbonyl Ligands
;
_journal_issue 19
_journal_name_full Organometallics
_journal_page_first 5170
_journal_paper_doi 10.1021/om2005113
_journal_volume 30
_journal_year 2011
_chemical_absolute_configuration unk
_chemical_formula_moiety '0.5(C62 H63 N2 P2 Pt0.99882), 0.5(C62 H62 N2 P2 Pt0.96128), C7'
_chemical_formula_sum 'C62 H64 N2 P2 Pt'
_chemical_formula_weight 1094.18
_chemical_name_systematic
;
 ? 
;
_space_group_crystal_system monoclinic
_space_group_IT_number 4
_space_group_name_Hall 'P 2yb'
_space_group_name_H-M_alt 'P 1 21 1'
_symmetry_space_group_name_Hall 'P 2yb'
_symmetry_space_group_name_H-M 'P 1 21 1'
_atom_sites_solution_hydrogens geom
_atom_sites_solution_primary direct
_atom_sites_solution_secondary difmap
_audit_creation_date 2010-12-13
_audit_creation_method
;
  Olex2 1.1
  (compiled 2010.09.30 svn.r1450, GUI svn.r3284)
;
_cell_angle_alpha 90.00
_cell_angle_beta 102.833(2)
_cell_angle_gamma 90.00
_cell_formula_units_Z 4
_cell_length_a 13.3764(5)
_cell_length_b 34.9788(12)
_cell_length_c 13.1827(5)
_cell_measurement_reflns_used 9752
_cell_measurement_temperature 118(2)
_cell_measurement_theta_max 28.47
_cell_measurement_theta_min 2.05
_cell_volume 6014.0(4)
_computing_data_reduction 'SAINT v7.53A (Bruker, 2008)'
_computing_molecular_graphics
;
O. V. Dolomanov, L. J. Bourhis, R. J. Gildea, J. A. K. Howard and H. Puschmann,
OLEX2: a complete structure solution, refinement and analysis program.
J. Appl. Cryst. (2009). 42, 339-341.
;
_computing_publication_material
;
O. V. Dolomanov, L. J. Bourhis, R. J. Gildea, J. A. K. Howard and H. Puschmann,
OLEX2: a complete structure solution, refinement and analysis program.
J. Appl. Cryst. (2009). 42, 339-341.
;
_computing_structure_refinement 'SHELXL-97 (Sheldrick, 1997)'
_computing_structure_solution 'SHELXS-97 (Sheldrick, 1990)'
_diffrn_ambient_temperature 118.0
_diffrn_measured_fraction_theta_full 0.963
_diffrn_measured_fraction_theta_max 0.963
_diffrn_measurement_device_type 'CCD area detector'
_diffrn_measurement_method 'phi and omega scans'
_diffrn_radiation_monochromator graphite
_diffrn_radiation_source 'fine-focus sealed tube'
_diffrn_radiation_type MoK\a
_diffrn_radiation_wavelength 0.71073
_diffrn_reflns_av_R_equivalents 0.0671
_diffrn_reflns_av_unetI/netI 0.0639
_diffrn_reflns_limit_h_max 18
_diffrn_reflns_limit_h_min -18
_diffrn_reflns_limit_k_max 49
_diffrn_reflns_limit_k_min -49
_diffrn_reflns_limit_l_max 18
_diffrn_reflns_limit_l_min -18
_diffrn_reflns_number 161272
_diffrn_reflns_theta_full 30.51
_diffrn_reflns_theta_max 30.51
_diffrn_reflns_theta_min 1.56
_diffrn_source_current 30.0
_diffrn_source_power 1.35
_diffrn_source_voltage 45.0
_exptl_absorpt_coefficient_mu 2.422
_exptl_absorpt_correction_T_max 0.7460
_exptl_absorpt_correction_T_min 0.5471
_exptl_absorpt_correction_type none
_exptl_absorpt_process_details
;
 SADABS-2008/1 (Bruker,2008) was used for absorption correction.
 R(int) was 0.1224 before and 0.0642 after correction.
 The Ratio of minimum to maximum transmission is 0.733378016086.
 The \l/2 correction factor is Not present
;
_exptl_crystal_colour colourless
_exptl_crystal_density_diffrn 1.208
_exptl_crystal_density_method 'not measured'
_exptl_crystal_description plate
_exptl_crystal_F_000 2232
_exptl_crystal_size_max 0.49
_exptl_crystal_size_mid 0.40
_exptl_crystal_size_min 0.11
_refine_diff_density_max 1.112
_refine_diff_density_min -1.703
_refine_diff_density_rms 0.103
_refine_ls_abs_structure_details 'Flack H D (1983), Acta Cryst. A39, 876-881'
_refine_ls_abs_structure_Flack -10(10)
_refine_ls_extinction_method none
_refine_ls_goodness_of_fit_ref 1.099
_refine_ls_hydrogen_treatment constr
_refine_ls_matrix_type full
_refine_ls_number_parameters 1371
_refine_ls_number_reflns 35192
_refine_ls_number_restraints 1
_refine_ls_restrained_S_all 1.099
_refine_ls_R_factor_all 0.0673
_refine_ls_R_factor_gt 0.0497
_refine_ls_shift/su_max 0.352
_refine_ls_shift/su_mean 0.024
_refine_ls_structure_factor_coef Fsqd
_refine_ls_weighting_details 'calc w=1/[\s^2^(Fo^2^)+(0.0248P)^2^+6.3785P] where P=(Fo^2^+2Fc^2^)/3'
_refine_ls_weighting_scheme calc
_refine_ls_wR_factor_gt 0.0891
_refine_ls_wR_factor_ref 0.0938
_reflns_number_gt 28898
_reflns_number_total 35192
_reflns_threshold_expression >2sigma(I)
_cod_data_source_file om2005113_si_002.cif
_cod_data_source_block tfvda
_cod_depositor_comments
;
The following automatic conversions were performed:
'_atom_site_symetry_multiplicity' tag replaced with
'_atom_site_symmetry_multiplicity'.

Automatic conversion script
Id: cif_correct_tags 1440 2010-10-19 06:21:57Z saulius 
;
_cod_database_code 4065022

loop_
_space_group_symop_id
_space_group_symop_operation_xyz
1 'x, y, z'
2 '-x, y+1/2, -z'

loop_
_atom_site_label
_atom_site_type_symbol
_atom_site_fract_x
_atom_site_fract_y
_atom_site_fract_z
_atom_site_U_iso_or_equiv
_atom_site_adp_type
_atom_site_occupancy
_atom_site_symmetry_multiplicity
_atom_site_calc_flag
_atom_site_refinement_flags
Pt1 Pt 0.530057(17) 0.342153(5) 0.277712(19) 0.02175(10) Uani 0.8654(15) 1 d P
Pt1A Pt 0.963842(17) 0.129237(5) 0.726048(19) 0.02235(10) Uani 0.8735(15) 1 d P
Pt2A Pt 0.87291(13) 0.12951(8) 0.79149(14) 0.0253(6) Uani 0.1253(10) 1 d P
P1A P 0.82480(14) 0.09654(5) 0.62735(16) 0.0255(4) Uani 1 1 d .
P1 P 0.66668(15) 0.37515(6) 0.37663(17) 0.0314(5) Uani 1 1 d .
P2 P 0.57364(13) 0.28209(6) 0.22953(15) 0.0256(4) Uani 1 1 d .
Pt2 Pt 0.62296(17) 0.34295(11) 0.2086(2) 0.0250(9) Uani 0.0959(10) 1 d P
P2A P 0.91986(15) 0.18916(6) 0.77532(17) 0.0310(5) Uani 1 1 d .
N2 N 0.6187(4) 0.3432(3) -0.0421(5) 0.0374(15) Uani 1 1 d .
N2A N 0.8762(5) 0.1327(3) 1.0446(5) 0.0394(15) Uani 1 1 d .
N1A N 1.1299(5) 0.0780(2) 0.6719(6) 0.049(2) Uani 1 1 d .
N1 N 0.3570(4) 0.39320(18) 0.3206(5) 0.0292(13) Uani 1 1 d .
C21A C 1.2035(4) 0.1339(2) 0.6007(5) 0.0297(14) Uani 1 1 d .
C44 C 0.5017(5) 0.2706(2) 0.0987(6) 0.0304(18) Uani 1 1 d .
C25 C 0.2904(6) 0.3416(3) 0.4057(8) 0.057(2) Uani 1 1 d .
C14A C 0.6928(5) 0.09450(19) 0.6365(6) 0.0266(15) Uani 1 1 d .
C49 C 0.5115(5) 0.2953(2) 0.0158(6) 0.0308(17) Uani 1 1 d .
C38 C 0.5275(6) 0.2458(2) 0.3081(7) 0.0284(17) Uani 1 1 d .
C37 C 0.7283(6) 0.2399(3) 0.1589(7) 0.041(2) Uani 1 1 d .
H5A H 0.6747 0.2296 0.1093 0.049 Uiso 1 1 calc R
C2 C 0.5135(7) 0.4270(3) 0.3253(8) 0.042(2) Uani 1 1 d .
C8 C 0.8060(7) 0.3756(3) 0.3741(7) 0.039(2) Uani 1 1 d .
C32A C 0.9642(6) 0.2240(2) 0.6957(7) 0.034(2) Uani 1 1 d .
C44A C 0.9936(5) 0.2004(2) 0.9050(5) 0.0321(19) Uani 1 1 d .
C13 C 0.8843(6) 0.3757(3) 0.4638(7) 0.045(2) Uani 1 1 d .
H0B H 0.8706 0.3759 0.5300 0.054 Uiso 1 1 calc R
C45A C 1.0619(5) 0.2300(3) 0.9215(6) 0.038(2) Uani 1 1 d .
H1B H 1.0685 0.2458 0.8667 0.045 Uiso 1 1 calc R
C45 C 0.4285(6) 0.2405(2) 0.0750(7) 0.044(2) Uani 1 1 d .
H2B H 0.4212 0.2243 0.1289 0.053 Uiso 1 1 calc R
C21 C 0.2330(6) 0.3492(3) 0.2226(7) 0.057(3) Uani 1 1 d .
C2A C 0.9777(6) 0.04437(19) 0.6771(7) 0.0324(19) Uani 1 1 d .
C39A C 0.7714(6) 0.2307(2) 0.8510(6) 0.0339(17) Uani 1 1 d .
H5B H 0.8247 0.2383 0.9054 0.041 Uiso 1 1 calc R
C1A C 1.0435(6) 0.08117(18) 0.6938(6) 0.0324(17) Uani 1 1 d .
C37A C 0.9115(6) 0.2592(2) 0.6654(7) 0.042(2) Uani 1 1 d .
H7B H 0.8509 0.2645 0.6862 0.050 Uiso 1 1 calc R
C3A C 0.8692(6) 0.0470(2) 0.6471(6) 0.0324(18) Uani 1 1 d .
C1 C 0.4562(5) 0.3909(2) 0.3159(6) 0.043(2) Uani 1 1 d .
C51 C 0.6844(6) 0.3744(3) -0.0195(6) 0.040(2) Uani 1 1 d .
C32 C 0.7053(6) 0.26662(19) 0.2299(6) 0.0311(18) Uani 1 1 d .
C14 C 0.6685(7) 0.3646(3) 0.5107(7) 0.043(2) Uani 1 1 d .
C15A C 0.6144(6) 0.0953(2) 0.5542(7) 0.044(2) Uani 1 1 d .
H3C H 0.6295 0.0956 0.4886 0.053 Uiso 1 1 calc R
C3 C 0.6214(6) 0.4235(2) 0.3548(6) 0.0340(18) Uani 1 1 d .
C8A C 0.8289(6) 0.1060(3) 0.4954(6) 0.0324(19) Uani 1 1 d .
C38A C 0.7894(5) 0.2061(2) 0.7770(5) 0.0336(18) Uani 1 1 d .
C20 C 0.2958(5) 0.3598(2) 0.3191(6) 0.038(2) Uani 1 1 d .
C25A C 1.2599(5) 0.1196(2) 0.7866(6) 0.0332(17) Uani 1 1 d .
C36 C 0.8242(5) 0.22867(19) 0.1595(6) 0.0319(17) Uani 1 1 d .
H9C H 0.8360 0.2130 0.1063 0.038 Uiso 1 1 calc R
C33A C 1.0573(6) 0.2185(3) 0.6661(7) 0.050(2) Uani 1 1 d .
H0D H 1.0922 0.1955 0.6825 0.060 Uiso 1 1 calc R
C50 C 0.5891(6) 0.3266(2) 0.0387(7) 0.051(2) Uani 1 1 d .
C49A C 0.9803(6) 0.1777(2) 0.9852(7) 0.0340(19) Uani 1 1 d .
C43 C 0.4322(6) 0.25159(19) 0.3333(7) 0.045(2) Uani 1 1 d .
H3D H 0.3932 0.2732 0.3098 0.054 Uiso 1 1 calc R
C26 C 0.3590(6) 0.3506(3) 0.5117(7) 0.049(3) Uani 1 1 d .
H4D H 0.4275 0.3566 0.5010 0.059 Uiso 1 1 calc R
C39 C 0.5855(7) 0.2146(3) 0.3431(7) 0.044(2) Uani 1 1 d .
H5D H 0.6506 0.2119 0.3298 0.053 Uiso 1 1 calc R
C52A C 0.7090(6) 0.0984(3) 1.0414(7) 0.047(2) Uani 1 1 d .
C47 C 0.3786(6) 0.2582(3) -0.1008(7) 0.051(3) Uani 1 1 d .
H7D H 0.3372 0.2548 -0.1669 0.061 Uiso 1 1 calc R
C48 C 0.4508(7) 0.2877(3) -0.0819(7) 0.046(2) Uani 1 1 d .
H8D H 0.4585 0.3030 -0.1374 0.055 Uiso 1 1 calc R
C52 C 0.7835(6) 0.3702(2) -0.0324(7) 0.044(2) Uani 1 1 d .
C60 C 0.8335(6) 0.3316(3) -0.0527(7) 0.043(2) Uani 1 1 d .
H0E H 0.7771 0.3151 -0.0878 0.052 Uiso 1 1 calc R
C51A C 0.8153(7) 0.0972(2) 1.0317(7) 0.0387(19) Uani 1 1 d .
C50A C 0.9067(4) 0.14448(19) 0.9732(5) 0.0249(14) Uani 1 1 d .
C29A C 1.1383(6) 0.1216(3) 0.5011(7) 0.052(3) Uani 1 1 d .
H3E H 1.0706 0.1155 0.5135 0.062 Uiso 1 1 calc R
C20A C 1.1984(6) 0.1106(2) 0.6917(7) 0.040(2) Uani 1 1 d .
C35 C 0.9040(6) 0.2396(3) 0.2360(8) 0.055(3) Uani 1 1 d .
H5E H 0.9691 0.2295 0.2405 0.066 Uiso 1 1 calc R
C60A C 0.6673(6) 0.1367(3) 1.0627(7) 0.046(2) Uani 1 1 d .
H6E H 0.7242 0.1534 1.0952 0.055 Uiso 1 1 calc R
C46 C 0.3692(5) 0.2339(2) -0.0199(6) 0.0354(18) Uani 1 1 d .
H7E H 0.3231 0.2136 -0.0312 0.042 Uiso 1 1 calc R
C24 C 0.2219(6) 0.3070(3) 0.3910(9) 0.054(3) Uani 1 1 d .
H8E H 0.2199 0.2922 0.4492 0.064 Uiso 1 1 calc R
C22A C 1.2685(6) 0.1618(3) 0.6083(7) 0.047(2) Uani 1 1 d .
H9E H 1.2732 0.1760 0.5499 0.056 Uiso 1 1 calc R
C40A C 0.6668(6) 0.2451(3) 0.8441(7) 0.047(2) Uani 1 1 d .
H0F H 0.6536 0.2634 0.8906 0.057 Uiso 1 1 calc R
C24A C 1.3216(6) 0.1516(3) 0.7862(8) 0.048(2) Uani 1 1 d .
H2M H 1.3589 0.1603 0.8501 0.057 Uiso 1 1 calc R
C34A C 1.0986(6) 0.2461(3) 0.6134(8) 0.054(3) Uani 1 1 d .
H3FA H 1.1134 0.2342 0.5519 0.065 Uiso 1 1 calc R
H3FB H 1.1637 0.2538 0.6572 0.065 Uiso 1 1 calc R
C35A C 1.0406(8) 0.2801(3) 0.5808(8) 0.067(3) Uani 1 1 d .
H4F H 1.0660 0.2985 0.5423 0.080 Uiso 1 1 calc R
C41 C 0.4492(6) 0.1921(2) 0.4227(7) 0.046(2) Uani 1 1 d .
H5F H 0.4225 0.1730 0.4580 0.056 Uiso 1 1 calc R
C61A C 0.6097(8) 0.1549(3) 0.9549(9) 0.069(3) Uani 1 1 d .
H6FB H 0.6507 0.1516 0.9044 0.103 Uiso 1 1 calc R
H6FC H 0.5987 0.1817 0.9642 0.103 Uiso 1 1 calc R
H6FA H 0.5448 0.1424 0.9311 0.103 Uiso 1 1 calc R
C33 C 0.8812(7) 0.3122(3) 0.0399(8) 0.055(3) Uani 1 1 d .
H7FC H 0.9382 0.3270 0.0767 0.083 Uiso 1 1 calc R
H7FB H 0.9049 0.2877 0.0228 0.083 Uiso 1 1 calc R
H7FA H 0.8326 0.3089 0.0830 0.083 Uiso 1 1 calc R
C26A C 1.2482(6) 0.0990(3) 0.8737(7) 0.047(2) Uani 1 1 d .
H8F H 1.1804 0.0869 0.8604 0.056 Uiso 1 1 calc R
C23A C 1.3311(7) 0.1701(3) 0.7048(10) 0.064(3) Uani 1 1 d .
H9F H 1.3802 0.1893 0.7105 0.077 Uiso 1 1 calc R
C40 C 0.5469(7) 0.1870(3) 0.3984(8) 0.064(3) Uani 1 1 d .
H0G H 0.5848 0.1650 0.4199 0.077 Uiso 1 1 calc R
C56 C 0.6389(8) 0.4085(3) -0.0036(8) 0.053(3) Uani 1 1 d .
C4 C 0.6818(7) 0.4564(3) 0.3609(7) 0.056(2) Uani 1 1 d .
H2G H 0.7530 0.4550 0.3765 0.067 Uiso 1 1 calc R
C4A C 0.8050(7) 0.0151(2) 0.6305(7) 0.046(2) Uani 1 1 d .
H3G H 0.7345 0.0179 0.6080 0.055 Uiso 1 1 calc R
C22 C 0.1639(6) 0.3191(3) 0.2075(9) 0.055(3) Uani 1 1 d .
H4G H 0.1209 0.3143 0.1430 0.066 Uiso 1 1 calc R
C29 C 0.2360(7) 0.3757(3) 0.1216(8) 0.057(3) Uani 1 1 d .
H5G H 0.3048 0.3870 0.1374 0.068 Uiso 1 1 calc R
C42 C 0.3964(7) 0.2239(3) 0.3952(8) 0.057(3) Uani 1 1 d .
H6G H 0.3356 0.2281 0.4167 0.068 Uiso 1 1 calc R
C11 C 1.0088(9) 0.3779(3) 0.3545(13) 0.086(5) Uani 1 1 d .
H8G H 1.0765 0.3782 0.3475 0.103 Uiso 1 1 calc R
C9A C 0.8324(7) 0.0754(3) 0.4254(6) 0.050(2) Uani 1 1 d .
H9G H 0.8283 0.0494 0.4381 0.060 Uiso 1 1 calc R
C23 C 0.1625(6) 0.2958(3) 0.2977(7) 0.046(2) Uani 1 1 d .
H0H H 0.1224 0.2739 0.2923 0.055 Uiso 1 1 calc R
C56A C 0.8574(7) 0.0616(3) 1.0103(8) 0.055(3) Uani 1 1 d .
C18 C 0.6547(6) 0.3209(3) 0.6402(7) 0.048(2) Uani 1 1 d .
H2H H 0.6565 0.2953 0.6595 0.057 Uiso 1 1 calc R
C36A C 0.9500(7) 0.2853(2) 0.6057(8) 0.053(3) Uani 1 1 d .
H3H H 0.9120 0.3070 0.5821 0.063 Uiso 1 1 calc R
C34 C 0.8858(5) 0.2671(2) 0.3095(6) 0.0356(16) Uani 1 1 d .
H4H H 0.9401 0.2769 0.3593 0.043 Uiso 1 1 calc R
C5A C 0.8499(8) -0.0219(2) 0.6490(9) 0.056(2) Uani 1 1 d .
H5H H 0.8102 -0.0439 0.6392 0.067 Uiso 1 1 calc R
C17A C 0.4865(6) 0.0960(2) 0.6533(8) 0.046(2) Uani 1 1 d .
H6H H 0.4188 0.0973 0.6598 0.056 Uiso 1 1 calc R
C18A C 0.5673(6) 0.0942(3) 0.7420(7) 0.052(2) Uani 1 1 d .
H7H H 0.5555 0.0925 0.8088 0.063 Uiso 1 1 calc R
C53 C 0.8459(8) 0.4044(3) -0.0201(10) 0.069(3) Uani 1 1 d .
H8H H 0.9146 0.4030 -0.0231 0.083 Uiso 1 1 calc R
C15 C 0.6634(8) 0.3898(3) 0.5820(8) 0.066(3) Uani 1 1 d .
H9H H 0.6676 0.4149 0.5602 0.079 Uiso 1 1 calc R
C62A C 0.5915(6) 0.1344(4) 1.1320(8) 0.083(4) Uani 1 1 d .
H0IB H 0.5763 0.1597 1.1523 0.125 Uiso 1 1 calc R
H0IC H 0.6205 0.1197 1.1928 0.125 Uiso 1 1 calc R
H0IA H 0.5296 0.1224 1.0949 0.125 Uiso 1 1 calc R
C12 C 0.9858(6) 0.3753(3) 0.4488(7) 0.054(2) Uani 1 1 d .
H1I H 1.0394 0.3731 0.5070 0.065 Uiso 1 1 calc R
C19A C 0.6628(8) 0.0949(3) 0.7248(9) 0.068(3) Uani 1 1 d .
H2I H 0.7154 0.0959 0.7842 0.082 Uiso 1 1 calc R
C10 C 0.9312(11) 0.3800(3) 0.2719(11) 0.093(5) Uani 1 1 d .
H3I H 0.9482 0.3826 0.2075 0.111 Uiso 1 1 calc R
C11A C 0.8471(6) 0.1208(3) 0.2944(6) 0.050(2) Uani 1 1 d .
H4IB H 0.8511 0.1243 0.2255 0.060 Uiso 1 1 calc R
C5 C 0.6323(9) 0.4904(3) 0.3430(10) 0.074(3) Uani 1 1 d .
H5I H 0.6727 0.5122 0.3458 0.089 Uiso 1 1 calc R
C16A C 0.5089(8) 0.0959(3) 0.5592(11) 0.094(5) Uani 1 1 d .
H6I H 0.4573 0.0961 0.4990 0.113 Uiso 1 1 calc R
C61 C 0.9070(7) 0.3346(3) -0.1264(8) 0.064(3) Uani 1 1 d .
H7IC H 0.9635 0.3509 -0.0961 0.096 Uiso 1 1 calc R
H7IB H 0.8713 0.3452 -0.1917 0.096 Uiso 1 1 calc R
H7IA H 0.9322 0.3096 -0.1378 0.096 Uiso 1 1 calc R
C9 C 0.8256(6) 0.3789(3) 0.2715(7) 0.054(3) Uani 1 1 d .
H8I H 0.7742 0.3801 0.2112 0.065 Uiso 1 1 calc R
C7A C 1.0276(6) 0.0088(2) 0.6994(7) 0.0424(18) Uani 1 1 d .
H9I H 1.0984 0.0071 0.7223 0.051 Uiso 1 1 calc R
C53A C 0.6532(8) 0.0672(3) 1.0281(9) 0.063(3) Uani 1 1 d .
H0J H 0.5867 0.0682 1.0386 0.076 Uiso 1 1 calc R
C17 C 0.6467(7) 0.3400(4) 0.7042(9) 0.086(4) Uani 1 1 d .
H1J H 0.6368 0.3308 0.7675 0.103 Uiso 1 1 calc R
C16 C 0.6535(7) 0.3868(3) 0.6793(7) 0.055(2) Uani 1 1 d .
H2J H 0.6509 0.4068 0.7251 0.065 Uiso 1 1 calc R
C6A C 0.9665(8) -0.0235(3) 0.6856(9) 0.064(3) Uani 1 1 d .
H3J H 0.9978 -0.0473 0.6993 0.077 Uiso 1 1 calc R
C57A C 0.9719(10) 0.0594(3) 1.0099(10) 0.075(4) Uani 1 1 d .
H4J H 0.9862 0.0811 0.9683 0.090 Uiso 1 1 calc R
C57 C 0.5237(8) 0.4123(3) -0.0005(9) 0.072(4) Uani 1 1 d .
H5J H 0.5054 0.3903 0.0380 0.087 Uiso 1 1 calc R
C10A C 0.8443(11) 0.0946(5) 0.3246(10) 0.106(5) Uani 1 1 d .
H4IA H 0.8510 0.0761 0.2758 0.127 Uiso 1 1 calc R
C55A C 0.7977(9) 0.0288(3) 1.0023(10) 0.074(3) Uani 1 1 d .
H7J H 0.8254 0.0046 0.9984 0.089 Uiso 1 1 calc R
C27A C 1.3367(10) 0.0666(4) 0.8942(10) 0.086(4) Uani 1 1 d .
H8JA H 1.3296 0.0507 0.8337 0.129 Uiso 1 1 calc R
H8JB H 1.3304 0.0513 0.9528 0.129 Uiso 1 1 calc R
H8JC H 1.4028 0.0787 0.9083 0.129 Uiso 1 1 calc R
C28A C 1.2689(7) 0.1206(4) 0.9796(7) 0.078(3) Uani 1 1 d .
H9JC H 1.3413 0.1246 1.0039 0.117 Uiso 1 1 calc R
H9JB H 1.2435 0.1058 1.0298 0.117 Uiso 1 1 calc R
H9JA H 1.2346 0.1449 0.9705 0.117 Uiso 1 1 calc R
C55 C 0.7046(11) 0.4393(3) 0.0112(12) 0.094(4) Uani 1 1 d .
H0K H 0.6805 0.4620 0.0334 0.113 Uiso 1 1 calc R
C7 C 0.4722(9) 0.4635(3) 0.3164(10) 0.078(4) Uani 1 1 d .
H1K H 0.4017 0.4668 0.3061 0.094 Uiso 1 1 calc R
C30 C 0.2359(10) 0.3501(4) 0.0319(8) 0.109(5) Uani 1 1 d .
H2KB H 0.2943 0.3334 0.0481 0.163 Uiso 1 1 calc R
H2KC H 0.2390 0.3652 -0.0281 0.163 Uiso 1 1 calc R
H2KA H 0.1743 0.3351 0.0179 0.163 Uiso 1 1 calc R
C31 C 0.1682(9) 0.4080(4) 0.1077(9) 0.079(4) Uani 1 1 d .
H3KA H 0.0997 0.3995 0.1065 0.118 Uiso 1 1 calc R
H3KB H 0.1696 0.4204 0.0432 0.118 Uiso 1 1 calc R
H3KC H 0.1898 0.4256 0.1642 0.118 Uiso 1 1 calc R
C30A C 1.1238(9) 0.1531(4) 0.4170(10) 0.087(4) Uani 1 1 d .
H4KC H 1.1896 0.1625 0.4110 0.131 Uiso 1 1 calc R
H4KB H 1.0842 0.1736 0.4362 0.131 Uiso 1 1 calc R
H4KA H 1.0885 0.1426 0.3515 0.131 Uiso 1 1 calc R
C6 C 0.5366(10) 0.4952(3) 0.3230(13) 0.091(4) Uani 1 1 d .
H5K H 0.5091 0.5197 0.3126 0.110 Uiso 1 1 calc R
C28 C 0.3699(7) 0.3180(4) 0.5884(7) 0.071(3) Uani 1 1 d .
H6KB H 0.3077 0.3154 0.6127 0.106 Uiso 1 1 calc R
H6KC H 0.4259 0.3231 0.6463 0.106 Uiso 1 1 calc R
H6KA H 0.3832 0.2947 0.5550 0.106 Uiso 1 1 calc R
C31A C 1.1791(9) 0.0858(3) 0.4569(9) 0.071(3) Uani 1 1 d .
H1FA H 1.1346 0.0794 0.3915 0.107 Uiso 1 1 calc R
H1FB H 1.1813 0.0650 0.5047 0.107 Uiso 1 1 calc R
H1FC H 1.2468 0.0907 0.4469 0.107 Uiso 1 1 calc R
C27 C 0.3156(9) 0.3871(4) 0.5504(10) 0.099(5) Uani 1 1 d .
H7GB H 0.3160 0.4074 0.5015 0.148 Uiso 1 1 calc R
H7GC H 0.3572 0.3942 0.6168 0.148 Uiso 1 1 calc R
H7GA H 0.2466 0.3826 0.5571 0.148 Uiso 1 1 calc R
C54 C 0.8027(9) 0.4392(2) -0.0039(10) 0.079(3) Uani 1 1 d .
H7K H 0.8391 0.4619 -0.0033 0.095 Uiso 1 1 calc R
C58A C 1.0329(10) 0.0646(4) 1.1097(11) 0.098(5) Uani 1 1 d .
H8KA H 1.0055 0.0850 1.1438 0.148 Uiso 1 1 calc R
H8KC H 1.1015 0.0707 1.1048 0.148 Uiso 1 1 calc R
H8KB H 1.0334 0.0415 1.1491 0.148 Uiso 1 1 calc R
C54A C 0.6882(10) 0.0344(4) 1.0001(13) 0.112(5) Uani 1 1 d .
H9K H 0.6426 0.0144 0.9786 0.134 Uiso 1 1 calc R
C59 C 0.4551(10) 0.4101(5) -0.1195(13) 0.131(6) Uani 1 1 d .
H0LC H 0.4768 0.4298 -0.1606 0.197 Uiso 1 1 calc R
H0LB H 0.3841 0.4137 -0.1191 0.197 Uiso 1 1 calc R
H0LA H 0.4643 0.3856 -0.1489 0.197 Uiso 1 1 calc R
C59A C 0.9993(12) 0.0243(4) 0.9581(13) 0.121(7) Uani 1 1 d .
H1LB H 1.0030 0.0029 1.0044 0.182 Uiso 1 1 calc R
H1LC H 1.0646 0.0278 0.9405 0.182 Uiso 1 1 calc R
H1LA H 0.9479 0.0195 0.8959 0.182 Uiso 1 1 calc R
C58 C 0.4957(14) 0.4490(4) 0.0515(14) 0.130(7) Uani 1 1 d .
H2LC H 0.5095 0.4709 0.0127 0.195 Uiso 1 1 calc R
H2LB H 0.5361 0.4505 0.1214 0.195 Uiso 1 1 calc R
H2LA H 0.4243 0.4485 0.0528 0.195 Uiso 1 1 calc R
C46A C 1.1214(6) 0.2362(3) 1.0206(8) 0.061(3) Uani 1 1 d .
H3L H 1.1673 0.2565 1.0327 0.073 Uiso 1 1 calc R
C47A C 1.1128(6) 0.2132(3) 1.0980(7) 0.049(2) Uani 1 1 d .
H4L H 1.1546 0.2170 1.1636 0.059 Uiso 1 1 calc R
C48A C 1.0432(6) 0.1836(3) 1.0832(7) 0.043(2) Uani 1 1 d .
H5L H 1.0383 0.1677 1.1384 0.051 Uiso 1 1 calc R
C19 C 0.6628(7) 0.3256(3) 0.5369(8) 0.059(3) Uani 1 1 d .
H6L H 0.6643 0.3054 0.4911 0.071 Uiso 1 1 calc R
C13A C 0.8329(7) 0.1430(3) 0.4634(6) 0.045(2) Uani 1 1 d .
H7L H 0.8267 0.1614 0.5125 0.054 Uiso 1 1 calc R
C12A C 0.8444(8) 0.1568(4) 0.3716(9) 0.080(4) Uani 1 1 d .
H8L H 0.8498 0.1825 0.3551 0.096 Uiso 1 1 calc R
C41A C 0.5869(5) 0.2305(2) 0.7651(7) 0.0371(19) Uani 1 1 d .
H9L H 0.5195 0.2376 0.7634 0.045 Uiso 1 1 calc R
C42A C 0.6065(7) 0.2071(3) 0.6940(8) 0.071(3) Uani 1 1 d .
H0M H 0.5537 0.1996 0.6391 0.085 Uiso 1 1 calc R
C0AA C 0.7866(6) 0.2791(2) 0.3062(6) 0.0354(18) Uani 1 1 d .
H2F H 0.7744 0.2959 0.3566 0.042 Uiso 1 1 calc R
C43A C 0.7072(6) 0.1933(3) 0.7001(6) 0.045(2) Uani 1 1 d .
H1M H 0.7187 0.1753 0.6519 0.053 Uiso 1 1 calc R
C4MA C 0.5534(15) 0.0349(10) 1.2565(11) 0.210(14) Uani 1 1 d .
C5MA C 0.4151(17) 0.5007(12) 0.647(4) 0.35(3) Uani 1 1 d .
C6MA C 1.1538(17) 0.4226(8) -0.251(2) 0.205(10) Uani 1 1 d .
C7MA C 1.045(3) 0.4097(6) -0.2408(15) 0.234(14) Uani 1 1 d .
C8MA C 0.492(2) 0.4854(7) 0.5775(18) 0.197(9) Uani 1 1 d .
C9MA C 0.419(5) 0.0489(12) 1.248(4) 0.40(3) Uani 1 1 d .
C1NA C 0.972(4) 0.4561(8) -0.266(3) 0.36(3) Uani 1 1 d .
C2NA C 0.954(4) -0.0246(4) 0.3995(15) 0.40(3) Uani 1 1 d .
C4NA C 0.6635(15) 0.5161(9) 0.780(2) 0.226(11) Uani 1 1 d .
C3MA C 1.017(4) -0.0084(11) 0.355(2) 0.32(3) Uani 1 1 d .
C3NA C 1.099(3) -0.0251(9) 0.368(2) 0.242(17) Uani 1 1 d .
C6NA C 0.862(3) -0.0293(8) 0.2720(17) 0.288(18) Uani 1 1 d .
C7NA C 0.621(2) 0.5022(7) 0.637(3) 0.261(15) Uani 1 1 d .
C0NA C 0.376(3) 0.0958(14) 1.2519(17) 0.42(3) Uani 1 1 d .

loop_
_atom_site_aniso_label
_atom_site_aniso_U_11
_atom_site_aniso_U_22
_atom_site_aniso_U_33
_atom_site_aniso_U_23
_atom_site_aniso_U_13
_atom_site_aniso_U_12
Pt1 0.02179(15) 0.01877(17) 0.02564(17) -0.00290(12) 0.00731(13) 0.00025(11)
Pt1A 0.02228(15) 0.01972(17) 0.02639(18) -0.00291(12) 0.00823(13) 0.00001(11)
Pt2A 0.0279(10) 0.0187(11) 0.0256(11) -0.0034(11) -0.0021(7) -0.0001(10)
P1A 0.0308(9) 0.0159(9) 0.0273(10) -0.0010(7) 0.0011(8) -0.0043(7)
P1 0.0305(9) 0.0298(11) 0.0334(11) 0.0005(9) 0.0062(9) -0.0037(8)
P2 0.0232(8) 0.0278(11) 0.0241(9) -0.0014(8) 0.0017(7) -0.0014(7)
Pt2 0.0239(13) 0.0244(15) 0.0339(16) 0.0033(15) 0.0218(12) 0.0043(13)
P2A 0.0382(10) 0.0211(10) 0.0370(11) -0.0039(8) 0.0150(9) -0.0087(8)
N2 0.030(3) 0.044(4) 0.038(3) 0.013(3) 0.007(3) 0.004(3)
N2A 0.037(3) 0.040(4) 0.039(4) -0.008(3) 0.003(3) 0.003(3)
N1A 0.035(3) 0.043(4) 0.070(5) 0.013(3) 0.014(3) 0.016(3)
N1 0.018(2) 0.028(3) 0.038(3) -0.015(2) -0.001(2) -0.002(2)
C21A 0.020(2) 0.030(4) 0.037(3) 0.001(3) 0.002(2) 0.006(3)
C44 0.030(3) 0.019(3) 0.046(4) 0.007(3) 0.017(3) 0.008(3)
C25 0.042(4) 0.051(5) 0.093(6) -0.014(5) 0.046(5) 0.005(4)
C14A 0.025(3) 0.012(3) 0.043(4) -0.004(3) 0.006(3) -0.003(2)
C49 0.022(3) 0.040(5) 0.027(4) -0.004(3) 0.000(3) 0.006(3)
C38 0.033(4) 0.019(4) 0.034(4) 0.001(3) 0.009(3) -0.008(3)
C37 0.023(3) 0.052(6) 0.045(5) 0.002(4) 0.003(3) -0.004(3)
C2 0.042(4) 0.036(5) 0.051(6) 0.000(4) 0.017(4) 0.009(4)
C8 0.055(5) 0.033(5) 0.034(4) -0.001(3) 0.021(4) -0.013(4)
C32A 0.035(4) 0.033(5) 0.037(4) -0.005(4) 0.017(4) 0.000(3)
C44A 0.017(3) 0.052(5) 0.026(4) -0.025(3) 0.003(3) -0.011(3)
C13 0.028(3) 0.056(5) 0.046(4) 0.029(4) -0.003(3) -0.001(3)
C45A 0.025(3) 0.050(5) 0.036(4) -0.018(4) 0.000(3) 0.001(3)
C45 0.042(4) 0.032(5) 0.064(6) -0.012(4) 0.024(4) -0.020(3)
C21 0.030(4) 0.078(7) 0.063(5) 0.009(5) 0.013(4) 0.021(4)
C2A 0.045(4) 0.007(3) 0.047(5) -0.002(3) 0.013(4) -0.003(3)
C39A 0.039(4) 0.032(4) 0.032(4) -0.012(3) 0.010(3) -0.010(3)
C1A 0.049(4) 0.016(3) 0.035(4) -0.009(3) 0.015(3) -0.020(3)
C37A 0.039(4) 0.032(4) 0.059(6) 0.020(4) 0.020(4) 0.009(3)
C3A 0.032(3) 0.032(5) 0.034(4) -0.001(3) 0.008(3) -0.003(3)
C1 0.032(3) 0.049(5) 0.044(4) 0.020(3) 0.004(3) 0.036(3)
C51 0.035(4) 0.053(6) 0.028(4) 0.015(3) -0.003(3) -0.001(4)
C32 0.041(4) 0.015(3) 0.045(4) 0.000(3) 0.026(4) -0.004(3)
C14 0.033(4) 0.061(6) 0.035(5) 0.002(4) 0.011(4) 0.002(4)
C15A 0.052(5) 0.031(4) 0.055(5) 0.011(3) 0.024(4) 0.003(3)
C3 0.049(4) 0.011(3) 0.042(5) -0.006(3) 0.009(4) -0.008(3)
C8A 0.026(3) 0.043(5) 0.027(4) 0.009(3) 0.001(3) 0.000(3)
C38A 0.021(3) 0.057(5) 0.021(3) -0.008(3) 0.000(3) -0.007(3)
C20 0.013(3) 0.049(5) 0.052(5) -0.030(4) 0.008(3) -0.003(3)
C25A 0.028(3) 0.030(4) 0.044(4) -0.020(3) 0.016(3) -0.005(3)
C36 0.040(4) 0.015(3) 0.043(4) -0.013(3) 0.016(3) -0.003(3)
C33A 0.040(4) 0.071(6) 0.044(5) 0.016(4) 0.017(4) 0.019(4)
C50 0.047(4) 0.039(5) 0.080(6) 0.030(4) 0.040(4) 0.018(3)
C49A 0.029(4) 0.033(4) 0.044(5) -0.014(4) 0.015(4) 0.003(3)
C43 0.051(4) 0.006(3) 0.091(7) -0.006(3) 0.040(5) -0.001(3)
C26 0.035(4) 0.070(8) 0.037(4) -0.003(4) -0.005(3) -0.001(4)
C39 0.041(4) 0.038(5) 0.058(6) -0.001(4) 0.022(4) 0.005(3)
C52A 0.033(4) 0.051(5) 0.061(6) -0.018(4) 0.016(4) -0.015(3)
C47 0.021(3) 0.079(7) 0.050(5) -0.041(5) -0.001(3) -0.004(4)
C48 0.043(5) 0.061(7) 0.039(5) -0.014(5) 0.022(4) -0.007(4)
C52 0.052(5) 0.035(4) 0.041(4) 0.025(3) 0.001(4) -0.005(3)
C60 0.031(4) 0.050(6) 0.048(5) -0.004(4) 0.006(4) -0.011(3)
C51A 0.057(5) 0.029(4) 0.032(4) 0.000(3) 0.013(4) -0.001(3)
C50A 0.019(3) 0.035(4) 0.014(2) -0.009(2) -0.011(2) -0.001(2)
C29A 0.046(4) 0.050(6) 0.069(6) 0.007(4) 0.030(5) -0.004(4)
C20A 0.039(4) 0.026(4) 0.061(5) 0.016(3) 0.025(4) 0.013(3)
C35 0.029(4) 0.075(7) 0.064(6) 0.001(5) 0.017(4) -0.006(4)
C60A 0.042(4) 0.040(5) 0.052(5) -0.001(4) -0.001(4) 0.001(3)
C46 0.028(3) 0.038(4) 0.040(4) -0.021(3) 0.007(3) -0.008(3)
C24 0.036(4) 0.043(5) 0.091(7) -0.021(4) 0.035(5) -0.017(3)
C22A 0.035(4) 0.053(5) 0.054(5) 0.013(4) 0.015(4) 0.010(4)
C40A 0.031(4) 0.067(6) 0.048(5) 0.004(4) 0.017(4) 0.004(4)
C24A 0.022(3) 0.065(6) 0.057(5) -0.026(4) 0.010(3) -0.001(3)
C34A 0.040(4) 0.068(7) 0.064(6) 0.016(5) 0.032(5) 0.008(4)
C35A 0.066(6) 0.075(8) 0.070(7) 0.030(6) 0.036(6) -0.012(5)
C41 0.045(4) 0.035(5) 0.063(6) 0.013(4) 0.019(4) 0.000(3)
C61A 0.068(6) 0.044(5) 0.082(8) 0.012(5) -0.008(5) 0.009(4)
C33 0.049(5) 0.043(5) 0.067(6) -0.022(4) -0.003(4) -0.013(4)
C26A 0.029(3) 0.065(6) 0.042(4) -0.022(4) -0.002(3) 0.010(3)
C23A 0.046(5) 0.039(5) 0.123(9) -0.016(5) 0.054(6) -0.016(4)
C40 0.053(6) 0.072(7) 0.071(7) 0.033(6) 0.025(6) -0.001(5)
C56 0.075(6) 0.037(5) 0.056(6) 0.010(4) 0.031(5) 0.007(5)
C4 0.052(5) 0.070(7) 0.045(5) -0.006(4) 0.007(4) -0.012(4)
C4A 0.050(4) 0.009(3) 0.074(6) -0.001(3) 0.003(4) -0.013(3)
C22 0.020(3) 0.059(6) 0.086(7) -0.022(5) 0.016(4) -0.004(3)
C29 0.049(5) 0.072(6) 0.050(5) 0.015(4) 0.013(4) 0.022(4)
C42 0.065(6) 0.048(6) 0.071(6) -0.010(5) 0.043(5) -0.014(4)
C11 0.067(6) 0.025(5) 0.191(14) 0.024(7) 0.081(8) 0.016(4)
C9A 0.083(6) 0.043(4) 0.026(4) -0.011(3) 0.013(4) -0.006(4)
C23 0.031(4) 0.040(4) 0.068(5) -0.018(4) 0.014(4) -0.010(3)
C56A 0.053(5) 0.055(7) 0.058(6) 0.017(5) 0.019(5) 0.006(5)
C18 0.047(4) 0.064(5) 0.029(4) 0.013(4) 0.001(3) 0.005(4)
C36A 0.059(5) 0.023(4) 0.079(7) 0.021(4) 0.024(5) 0.016(4)
C34 0.032(3) 0.028(3) 0.041(4) -0.003(3) -0.006(3) 0.001(3)
C5A 0.069(5) 0.009(3) 0.086(6) -0.008(3) 0.007(5) -0.017(3)
C17A 0.038(4) 0.021(4) 0.087(6) -0.013(4) 0.029(4) -0.009(3)
C18A 0.035(4) 0.065(6) 0.062(5) -0.043(4) 0.023(3) -0.024(3)
C53 0.045(5) 0.053(7) 0.106(9) 0.014(6) 0.009(6) -0.012(5)
C15 0.070(6) 0.074(7) 0.056(6) 0.014(5) 0.016(5) -0.004(5)
C62A 0.035(4) 0.140(11) 0.076(7) -0.028(8) 0.018(5) -0.008(6)
C12 0.033(4) 0.056(6) 0.067(5) 0.018(4) -0.004(4) 0.007(4)
C19A 0.093(7) 0.048(5) 0.080(7) -0.023(5) 0.056(6) -0.038(5)
C10 0.153(11) 0.044(6) 0.112(10) -0.030(6) 0.097(9) -0.035(7)
C11A 0.046(4) 0.080(7) 0.020(3) 0.017(3) -0.005(3) -0.005(4)
C5 0.089(8) 0.027(5) 0.098(8) -0.010(5) 0.004(6) -0.024(5)
C16A 0.050(5) 0.050(6) 0.188(13) 0.070(7) 0.040(8) 0.011(4)
C61 0.065(5) 0.044(5) 0.091(8) -0.003(5) 0.033(6) -0.002(4)
C9 0.039(4) 0.085(7) 0.040(5) -0.030(4) 0.010(3) -0.026(4)
C7A 0.050(4) 0.020(4) 0.056(4) -0.010(3) 0.007(4) -0.002(3)
C53A 0.072(7) 0.039(6) 0.085(8) -0.002(5) 0.029(6) 0.000(5)
C17 0.072(6) 0.118(10) 0.079(7) 0.047(7) 0.042(6) 0.025(6)
C16 0.066(5) 0.059(5) 0.035(4) -0.019(4) 0.004(4) -0.010(4)
C6A 0.093(8) 0.021(5) 0.079(7) 0.012(5) 0.022(6) 0.023(5)
C57A 0.107(9) 0.047(6) 0.092(9) 0.023(6) 0.068(8) 0.023(6)
C57 0.063(6) 0.070(8) 0.094(8) 0.039(6) 0.038(6) 0.036(5)
C10A 0.130(11) 0.141(14) 0.056(7) 0.002(8) 0.045(8) 0.034(10)
C55A 0.096(8) 0.041(6) 0.090(8) 0.010(5) 0.029(6) 0.003(5)
C27A 0.111(10) 0.078(9) 0.072(9) -0.011(7) 0.029(8) 0.022(7)
C28A 0.058(5) 0.121(10) 0.049(5) -0.036(6) -0.002(4) -0.021(5)
C55 0.116(10) 0.033(6) 0.147(12) 0.019(6) 0.059(9) 0.020(6)
C7 0.091(8) 0.041(6) 0.110(9) 0.009(6) 0.036(7) 0.031(5)
C30 0.175(11) 0.093(9) 0.077(7) 0.027(6) 0.067(8) 0.087(8)
C31 0.092(8) 0.066(8) 0.077(8) 0.017(6) 0.015(7) 0.053(6)
C30A 0.075(7) 0.095(10) 0.104(9) 0.008(7) 0.048(7) -0.010(7)
C6 0.092(10) 0.028(6) 0.152(13) -0.020(7) 0.023(9) -0.016(6)
C28 0.056(5) 0.095(9) 0.046(5) 0.031(5) -0.022(4) -0.019(5)
C31A 0.086(8) 0.063(7) 0.072(7) -0.025(6) 0.033(7) 0.000(6)
C27 0.079(8) 0.128(12) 0.068(8) -0.041(8) -0.028(6) 0.008(7)
C54 0.092(7) 0.012(4) 0.129(10) -0.007(5) 0.015(7) 0.003(4)
C58A 0.083(8) 0.120(10) 0.098(9) 0.074(8) 0.031(7) 0.055(7)
C54A 0.085(8) 0.091(10) 0.172(15) 0.006(10) 0.053(10) -0.042(7)
C59 0.052(6) 0.188(17) 0.143(13) 0.018(12) -0.002(7) 0.036(8)
C59A 0.135(12) 0.098(11) 0.161(15) 0.061(10) 0.096(12) 0.060(10)
C58 0.199(16) 0.045(7) 0.186(17) 0.023(8) 0.127(15) 0.046(9)
C46A 0.031(4) 0.076(7) 0.082(7) -0.044(6) 0.024(5) -0.018(4)
C47A 0.037(4) 0.077(7) 0.032(5) -0.020(4) 0.005(4) -0.002(4)
C48A 0.027(4) 0.062(7) 0.032(5) -0.008(4) -0.009(3) 0.006(4)
C19 0.037(4) 0.063(6) 0.083(7) 0.041(5) 0.023(5) 0.021(4)
C13A 0.059(5) 0.051(5) 0.026(4) 0.005(3) 0.010(4) -0.008(4)
C12A 0.063(6) 0.093(8) 0.096(9) 0.057(7) 0.042(6) 0.031(5)
C41A 0.024(3) 0.034(4) 0.054(5) -0.012(4) 0.009(3) -0.002(3)
C42A 0.035(4) 0.120(9) 0.062(6) -0.034(6) 0.023(5) -0.025(5)
C0AA 0.038(4) 0.027(4) 0.046(5) -0.004(3) 0.020(4) 0.006(3)
C43A 0.034(4) 0.070(6) 0.031(4) -0.022(4) 0.011(3) -0.026(4)
C4MA 0.129(12) 0.42(4) 0.075(8) 0.043(14) 0.016(8) -0.144(18)
C5MA 0.104(15) 0.34(4) 0.55(7) 0.28(5) -0.03(3) -0.09(2)
C6MA 0.171(17) 0.22(2) 0.26(2) -0.04(2) 0.107(17) -0.017(16)
C7MA 0.49(4) 0.111(14) 0.143(15) 0.015(10) 0.15(2) -0.112(19)
C8MA 0.27(3) 0.16(2) 0.168(19) -0.033(15) 0.05(2) 0.006(19)
C9MA 0.71(10) 0.21(4) 0.39(6) 0.07(4) 0.32(6) -0.03(5)
C1NA 0.64(7) 0.15(2) 0.36(5) 0.10(2) 0.28(5) 0.01(3)
C2NA 1.11(10) 0.040(7) 0.110(13) 0.012(8) 0.28(3) 0.06(2)
C4NA 0.152(15) 0.24(3) 0.22(2) 0.02(2) -0.092(15) 0.063(17)
C3MA 0.55(7) 0.27(4) 0.082(14) 0.032(19) -0.05(3) -0.08(4)
C3NA 0.35(4) 0.19(2) 0.122(18) -0.054(16) -0.080(19) 0.10(2)
C6NA 0.54(5) 0.21(3) 0.115(16) -0.040(16) 0.07(2) 0.09(3)
C7NA 0.22(2) 0.24(3) 0.37(4) -0.09(3) 0.16(3) 0.06(2)
C0NA 0.47(5) 0.70(7) 0.111(15) -0.08(3) 0.11(2) -0.38(5)

loop_
_atom_type_symbol
_atom_type_description
_atom_type_scat_dispersion_real
_atom_type_scat_dispersion_imag
_atom_type_scat_source
C C 0.0033 0.0016 'International Tables Vol C Tables 4.2.6.8 and 6.1.1.4'
H H 0.0000 0.0000 'International Tables Vol C Tables 4.2.6.8 and 6.1.1.4'
N N 0.0061 0.0033 'International Tables Vol C Tables 4.2.6.8 and 6.1.1.4'
P P 0.1023 0.0942 'International Tables Vol C Tables 4.2.6.8 and 6.1.1.4'
Pt Pt -1.7033 8.3905 'International Tables Vol C Tables 4.2.6.8 and 6.1.1.4'

loop_
_geom_angle_atom_site_label_1
_geom_angle_atom_site_label_2
_geom_angle_atom_site_label_3
_geom_angle
_geom_angle_site_symmetry_1
_geom_angle_site_symmetry_3
Pt1 P1 Pt2 41.80(6) . .
Pt1 Pt2 P1 64.91(9) . .
Pt1 Pt2 P2 69.57(11) . .
Pt1 Pt2 C50 121.3(2) . .
Pt1A Pt2A P1A 66.81(8) . .
Pt1A Pt2A P2A 72.18(10) . .
Pt1A Pt2A C50A 122.01(17) . .
Pt1A P1A Pt2A 40.52(5) . .
Pt2A Pt1A P1A 72.67(9) . .
Pt2A Pt1A P2A 65.27(11) . .
Pt2A Pt1A C1A 125.76(19) . .
Pt2A P2A Pt1A 42.55(6) . .
P1 Pt1 P2 113.24(7) . .
P2 Pt2 P1 109.95(12) . .
Pt2 Pt1 P1 73.28(12) . .
Pt2 Pt1 P2 66.86(13) . .
Pt2 Pt1 C1 124.0(3) . .
Pt2 P2 Pt1 43.57(6) . .
P2A Pt1A P1A 112.49(7) . .
P2A Pt2A P1A 113.04(11) . .
P2A Pt2A C50A 83.98(19) . .
N2 C50 Pt2 130.1(7) . .
N2 C50 C49 118.1(8) . .
N2A C50A Pt2A 134.4(6) . .
N2A C50A C49A 121.2(7) . .
N1A C1A Pt1A 131.1(5) . .
N1A C1A C2A 114.5(6) . .
N1A C20A C21A 115.7(8) . .
N1 C1 Pt1 125.8(6) . .
N1 C1 C2 116.5(6) . .
C21A C29A C30A 112.9(9) . .
C21A C29A C31A 112.9(8) . .
C21A C22A C23A 119.1(8) . .
C44 P2 Pt1 110.4(2) . .
C44 P2 Pt2 101.5(2) . .
C44 P2 C38 102.1(3) . .
C44 P2 C32 104.0(3) . .
C44 C49 C50 117.9(7) . .
C25 C20 N1 121.6(8) . .
C25 C20 C21 121.0(8) . .
C25 C26 C27 106.4(8) . .
C14A P1A Pt1A 131.2(3) . .
C14A P1A Pt2A 91.7(3) . .
C14A P1A C3A 104.2(3) . .
C14A C15A C16A 124.8(9) . .
C14A C19A C18A 129.6(11) . .
C49 C44 P2 118.3(6) . .
C49 C44 C45 117.2(8) . .
C49 C50 Pt2 111.3(5) . .
C49 C48 C47 123.1(9) . .
C38 P2 Pt1 109.8(2) . .
C38 P2 Pt2 149.9(3) . .
C38 P2 C32 103.7(3) . .
C38 C43 C42 118.6(8) . .
C38 C39 C40 119.3(7) . .
C37 C32 P2 123.0(6) . .
C37 C36 C35 121.1(7) . .
C2 C1 Pt1 117.2(5) . .
C2 C3 P1 114.5(6) . .
C2 C7 C6 119.9(11) . .
C8 P1 Pt1 131.4(3) . .
C8 P1 Pt2 91.5(3) . .
C8 C13 C12 116.4(7) . .
C32A P2A Pt1A 108.3(3) . .
C32A P2A Pt2A 147.0(3) . .
C32A P2A C44A 102.8(4) . .
C32A P2A C38A 103.0(4) . .
C44A P2A Pt1A 110.1(3) . .
C44A P2A Pt2A 102.8(3) . .
C44A P2A C38A 103.6(3) . .
C44A C45A C46A 119.5(8) . .
C44A C49A C50A 124.1(7) . .
C44A C49A C48A 118.4(8) . .
C13 C8 P1 123.3(5) . .
C13 C8 C9 122.5(7) . .
C45A C44A P2A 121.2(6) . .
C45A C44A C49A 121.1(7) . .
C45 C44 P2 124.2(6) . .
C45 C46 C47 118.4(7) . .
C21 C20 N1 117.0(8) . .
C21 C22 C23 116.1(9) . .
C2A C1A Pt1A 113.6(4) . .
C2A C3A P1A 112.4(5) . .
C39A C38A P2A 122.0(6) . .
C39A C38A C43A 119.2(7) . .
C1A Pt1A P1A 82.6(2) . .
C1A Pt1A P2A 164.44(19) . .
C1A N1A C20A 117.6(7) . .
C37A C32A P2A 122.8(5) . .
C3A P1A Pt1A 101.1(3) . .
C3A P1A Pt2A 108.2(3) . .
C3A C2A C1A 119.9(7) . .
C3A C4A C5A 118.6(8) . .
C1 Pt1 P1 79.2(2) . .
C1 Pt1 P2 166.5(2) . .
C1 N1 C20 121.3(6) . .
C51 C52 C60 125.0(7) . .
C51 C52 C53 116.4(9) . .
C51 C56 C57 123.4(9) . .
C51 C56 C55 114.2(9) . .
C32 P2 Pt1 124.5(2) . .
C32 P2 Pt2 88.4(2) . .
C32 C0AA C34 121.6(7) . .
C14 P1 Pt1 106.8(3) . .
C14 P1 Pt2 138.2(4) . .
C14 P1 C8 102.9(4) . .
C14 C15 C16 132.7(11) . .
C15A C14A P1A 123.5(6) . .
C3 P1 Pt1 100.6(3) . .
C3 P1 Pt2 106.5(3) . .
C3 P1 C8 106.9(4) . .
C3 P1 C14 106.3(4) . .
C3 C2 C1 115.4(7) . .
C8A P1A Pt1A 105.1(3) . .
C8A P1A Pt2A 136.6(3) . .
C8A P1A C14A 108.4(4) . .
C8A P1A C3A 103.6(4) . .
C8A C9A C10A 105.0(9) . .
C38A P2A Pt1A 126.5(3) . .
C38A P2A Pt2A 90.7(3) . .
C38A C39A C40A 119.3(8) . .
C38A C43A C42A 121.1(7) . .
C20 C25 C26 123.6(9) . .
C20 C25 C24 115.1(9) . .
C20 C21 C29 118.0(9) . .
C25A C20A N1A 124.8(7) . .
C25A C20A C21A 119.4(7) . .
C25A C26A C27A 106.7(7) . .
C25A C26A C28A 117.2(9) . .
C36 C37 C32 122.9(8) . .
C36 C35 C34 118.2(7) . .
C33A C32A P2A 120.0(7) . .
C33A C32A C37A 117.1(7) . .
C33A C34A C35A 118.9(7) . .
C50 Pt2 P1 166.7(3) . .
C50 Pt2 P2 83.3(2) . .
C50 N2 C51 116.9(7) . .
C49A C44A P2A 117.7(6) . .
C49A C50A Pt2A 104.3(4) . .
C43 C38 P2 118.2(6) . .
C39 C38 P2 120.7(5) . .
C39 C38 C43 121.1(7) . .
C39 C40 C41 120.3(9) . .
C52A C51A N2A 119.4(7) . .
C52A C60A C61A 108.5(8) . .
C52A C60A C62A 113.2(8) . .
C52A C53A C54A 122.1(10) . .
C48 C49 C44 117.6(8) . .
C48 C49 C50 124.5(8) . .
C52 C51 N2 117.9(8) . .
C51A C52A C60A 117.0(7) . .
C51A C56A C57A 119.1(9) . .
C50A Pt2A P1A 163.0(2) . .
C50A N2A C51A 118.9(7) . .
C20A C21A C29A 116.2(7) . .
C20A C25A C24A 114.6(8) . .
C20A C25A C26A 118.6(7) . .
C46 C45 C44 124.4(8) . .
C46 C47 C48 119.4(8) . .
C24 C25 C26 120.7(9) . .
C24 C23 C22 118.0(8) . .
C22A C21A C29A 122.9(7) . .
C22A C21A C20A 120.6(7) . .
C24A C23A C22A 120.5(8) . .
C34A C33A C32A 121.8(8) . .
C35A C36A C37A 121.7(8) . .
C41 C42 C43 120.3(7) . .
C33 C60 C52 113.2(8) . .
C33 C60 C61 110.5(8) . .
C26A C25A C24A 126.4(8) . .
C23A C24A C25A 125.3(9) . .
C56 C51 N2 115.6(8) . .
C56 C51 C52 125.4(9) . .
C56 C57 C59 108.6(8) . .
C4 C3 P1 126.5(7) . .
C4 C3 C2 119.0(8) . .
C4A C3A P1A 124.4(6) . .
C4A C3A C2A 123.1(7) . .
C4A C5A C6A 116.8(7) . .
C22 C21 C20 125.1(9) . .
C22 C21 C29 116.8(9) . .
C42 C41 C40 120.2(7) . .
C11 C12 C13 123.4(9) . .
C11 C10 C9 126.9(10) . .
C9A C8A P1A 120.4(6) . .
C23 C24 C25 124.2(9) . .
C56A C51A N2A 121.7(7) . .
C56A C51A C52A 118.8(8) . .
C56A C55A C54A 116.4(10) . .
C18 C17 C16 115.0(9) . .
C18 C19 C14 111.7(9) . .
C36A C37A C32A 120.3(6) . .
C36A C35A C34A 119.8(7) . .
C17A C16A C15A 118.1(12) . .
C53 C52 C60 118.5(7) . .
C15 C14 P1 125.3(9) . .
C15 C14 C19 117.7(9) . .
C15 C16 C17 106.8(9) . .
C62A C60A C61A 107.7(8) . .
C19A C14A P1A 123.8(8) . .
C19A C14A C15A 112.5(7) . .
C19A C18A C17A 116.2(8) . .
C10 C11 C12 117.5(9) . .
C10 C9 C8 113.0(9) . .
C11A C10A C9A 140.0(13) . .
C5 C4 C3 117.3(9) . .
C5 C6 C7 119.5(12) . .
C16A C17A C18A 118.8(8) . .
C61 C60 C52 114.2(7) . .
C9 C8 P1 114.1(7) . .
C7A C2A C1A 118.5(7) . .
C7A C2A C3A 121.4(7) . .
C7A C6A C5A 122.9(8) . .
C53A C52A C51A 120.2(8) . .
C53A C52A C60A 122.8(7) . .
C53A C54A C55A 121.5(11) . .
C17 C18 C19 136.0(12) . .
C6A C7A C2A 117.1(8) . .
C10A C11A C12A 116.9(10) . .
C55A C56A C51A 119.5(8) . .
C55A C56A C57A 121.0(10) . .
C28A C26A C27A 102.3(8) . .
C55 C56 C57 122.4(9) . .
C55 C54 C53 118.1(9) . .
C7 C2 C1 126.5(8) . .
C7 C2 C3 117.9(9) . .
C30 C29 C21 108.2(9) . .
C31 C29 C21 114.9(7) . .
C31 C29 C30 119.0(9) . .
C6 C5 C4 125.9(10) . .
C28 C26 C25 114.0(9) . .
C28 C26 C27 113.2(9) . .
C31A C29A C30A 107.9(8) . .
C54 C53 C52 119.5(9) . .
C54 C55 C56 125.5(10) . .
C58A C57A C56A 111.4(8) . .
C58A C57A C59A 112.7(12) . .
C59A C57A C56A 113.0(12) . .
C58 C57 C56 114.9(12) . .
C58 C57 C59 109.0(11) . .
C46A C47A C48A 121.4(9) . .
C47A C46A C45A 120.0(9) . .
C47A C48A C49A 119.5(9) . .
C48A C49A C50A 117.3(8) . .
C19 C14 P1 116.6(8) . .
C13A C8A P1A 119.3(6) . .
C13A C8A C9A 120.2(7) . .
C13A C12A C11A 107.9(9) . .
C12A C13A C8A 129.8(9) . .
C41A C40A C39A 118.5(7) . .
C41A C42A C43A 120.7(9) . .
C42A C41A C40A 120.8(7) . .
C0AA C32 P2 120.6(5) . .
C0AA C32 C37 116.2(6) . .
C0AA C34 C35 119.4(7) . .
C43A C38A P2A 118.8(5) . .
C5MA C4MA C9MA 107.7(16) 2_647 .
C5MA C8MA C7NA 108(2) . .
C6MA C7MA C1NA 101.2(18) . .
C6MA C6NA C2NA 105.5(19) 2_745 .
C7MA C6MA C6NA 102(2) . 2_755
C8MA C5MA C4MA 124.5(17) . 2_657
C8MA C7NA C4NA 123.6(16) . .
C9MA C4NA C7NA 85(2) 2_657 .
C2NA C3MA C1NA 99(3) . 2_745
C4NA C9MA C4MA 116(3) 2_647 .
C4NA C9MA C0NA 118(4) 2_647 .
C3MA C1NA C7MA 128(3) 2_755 .
C3MA C2NA C6NA 90(2) . .
C3MA C3NA C1NA 75(3) . 2_745
C3NA C1NA C7MA 134(3) 2_755 .
C3NA C1NA C3MA 43(2) 2_755 2_755
C3NA C3MA C1NA 63(4) . 2_745
C3NA C3MA C2NA 113(4) . .
C0NA C9MA C4MA 125(4) . .

loop_
_geom_bond_atom_site_label_1
_geom_bond_atom_site_label_2
_geom_bond_distance
_geom_bond_site_symmetry_2
Pt1 P1 2.305(2) .
Pt1 P2 2.307(2) .
Pt1 Pt2 1.6967(16) .
Pt1 C1 2.087(7) .
Pt1A Pt2A 1.6401(16) .
Pt1A P1A 2.320(2) .
Pt1A P2A 2.309(2) .
Pt1A C1A 2.084(7) .
Pt2A P1A 2.410(3) .
Pt2A P2A 2.203(3) .
Pt2A C50A 2.395(6) .
P1A C14A 1.798(6) .
P1A C3A 1.831(8) .
P1A C8A 1.783(8) .
P1 Pt2 2.438(4) .
P1 C8 1.871(8) .
P1 C14 1.801(9) .
P1 C3 1.797(8) .
P2 Pt2 2.264(4) .
P2 C44 1.824(9) .
P2 C38 1.830(7) .
P2 C32 1.841(7) .
Pt2 C50 2.258(10) .
P2A C32A 1.794(8) .
P2A C44A 1.817(7) .
P2A C38A 1.848(7) .
N2 C51 1.391(12) .
N2 C50 1.348(9) .
N2A C51A 1.474(12) .
N2A C50A 1.181(9) .
N1A C1A 1.256(9) .
N1A C20A 1.451(11) .
N1 C1 1.344(8) .
N1 C20 1.424(9) .
C21A C29A 1.470(12) .
C21A C20A 1.465(10) .
C21A C22A 1.294(12) .
C44 C49 1.422(10) .
C44 C45 1.426(10) .
C25 C20 1.323(13) .
C25 C26 1.525(13) .
C25 C24 1.505(13) .
C14A C15A 1.331(12) .
C14A C19A 1.312(11) .
C49 C50 1.492(12) .
C49 C48 1.386(12) .
C38 C43 1.402(9) .
C38 C39 1.360(11) .
C37 C32 1.404(10) .
C37 C36 1.340(9) .
C2 C1 1.469(12) .
C2 C3 1.414(12) .
C2 C7 1.384(12) .
C8 C13 1.395(12) .
C8 C9 1.439(11) .
C32A C37A 1.431(11) .
C32A C33A 1.398(9) .
C44A C45A 1.364(11) .
C44A C49A 1.366(11) .
C13 C12 1.414(11) .
C45A C46A 1.389(13) .
C45 C46 1.344(12) .
C21 C20 1.409(12) .
C21 C22 1.384(13) .
C21 C29 1.631(13) .
C2A C1A 1.547(9) .
C2A C3A 1.420(11) .
C2A C7A 1.412(11) .
C39A C38A 1.360(10) .
C39A C40A 1.471(10) .
C37A C36A 1.377(10) .
C3A C4A 1.396(10) .
C51 C52 1.381(11) .
C51 C56 1.376(13) .
C32 C0AA 1.377(11) .
C14 C15 1.303(14) .
C14 C19 1.413(12) .
C15A C16A 1.428(12) .
C3 C4 1.399(12) .
C8A C9A 1.421(12) .
C8A C13A 1.365(11) .
C38A C43A 1.395(10) .
C25A C20A 1.372(11) .
C25A C24A 1.392(11) .
C25A C26A 1.394(12) .
C36 C35 1.351(12) .
C33A C34A 1.374(11) .
C49A C50A 1.508(10) .
C49A C48A 1.392(12) .
C43 C42 1.417(11) .
C26 C28 1.510(14) .
C26 C27 1.536(16) .
C39 C40 1.377(12) .
C52A C51A 1.455(11) .
C52A C60A 1.501(12) .
C52A C53A 1.312(13) .
C47 C48 1.400(13) .
C47 C46 1.390(13) .
C52 C60 1.557(12) .
C52 C53 1.447(13) .
C60 C33 1.418(14) .
C60 C61 1.532(10) .
C51A C56A 1.420(13) .
C29A C30A 1.543(15) .
C29A C31A 1.532(13) .
C35 C34 1.425(12) .
C60A C61A 1.591(14) .
C60A C62A 1.510(10) .
C24 C23 1.364(13) .
C22A C23A 1.390(14) .
C40A C41A 1.411(12) .
C24A C23A 1.284(14) .
C34A C35A 1.434(14) .
C35A C36A 1.337(11) .
C41 C40 1.424(11) .
C41 C42 1.326(13) .
C26A C27A 1.615(14) .
C26A C28A 1.559(11) .
C56 C57 1.557(13) .
C56 C55 1.375(16) .
C4 C5 1.357(14) .
C4A C5A 1.424(12) .
C22 C23 1.446(14) .
C29 C30 1.482(14) .
C29 C31 1.434(13) .
C11 C12 1.349(15) .
C11 C10 1.329(18) .
C9A C10A 1.528(15) .
C56A C57A 1.534(14) .
C56A C55A 1.389(15) .
C18 C17 1.099(15) .
C18 C19 1.400(12) .
C34 C0AA 1.383(10) .
C5A C6A 1.528(14) .
C17A C18A 1.408(13) .
C17A C16A 1.338(15) .
C18A C19A 1.347(11) .
C53 C54 1.384(14) .
C15 C16 1.322(13) .
C10 C9 1.411(15) .
C11A C10A 1.005(16) .
C11A C12A 1.624(16) .
C5 C6 1.259(16) .
C7A C6A 1.381(13) .
C53A C54A 1.322(16) .
C17 C16 1.677(17) .
C57A C58A 1.397(18) .
C57A C59A 1.491(17) .
C57 C59 1.634(19) .
C57 C58 1.540(16) .
C55A C54A 1.472(17) .
C55 C54 1.369(16) .
C7 C6 1.396(15) .
C46A C47A 1.325(14) .
C47A C48A 1.376(13) .
C13A C12A 1.344(12) .
C41A C42A 1.312(12) .
C42A C43A 1.418(12) .
C4MA C5MA 1.73(5) 2_647
C4MA C9MA 1.84(6) .
C5MA C4MA 1.73(5) 2_657
C5MA C8MA 1.61(5) .
C6MA C7MA 1.56(3) .
C6MA C6NA 1.71(4) 2_755
C7MA C1NA 1.88(5) .
C8MA C7NA 1.83(4) .
C9MA C4NA 1.58(5) 2_647
C9MA C0NA 1.74(6) .
C1NA C3MA 1.73(5) 2_755
C1NA C3NA 1.60(5) 2_755
C2NA C3MA 1.27(6) .
C2NA C6NA 1.86(5) .
C4NA C9MA 1.58(5) 2_657
C4NA C7NA 1.91(4) .
C3MA C1NA 1.73(5) 2_745
C3MA C3NA 1.21(6) .
C3NA C1NA 1.60(5) 2_745
C6NA C6MA 1.71(4) 2_745
